data_4305218
loop_
_publ_author_name
'Jie-Sheng Huang'
'Jin Xie'
'Steven C. F. Kui'
'Guo-Su Fang'
'Nianyong Zhu'
'Chi-Ming Che'

_publ_section_title
;
Self-Assembly of a Cyclic Metalladecapyridine from the Reaction of
2,6-Bis(bis(2-pyridyl)methoxymethane)pyridine with Silver(I)
;
_journal_name_full 'Inorganic Chemistry'
_journal_page_first 5727
_journal_page_last 5735
_journal_paper_doi 10.1021/ic8000043
_journal_volume 47
_journal_year 2008
_chemical_formula_moiety 'C45 H43 Ag N6 O8.50 P'
_chemical_formula_sum 'C45 H43 Ag N6 O8.5 P'
_chemical_formula_weight 942.69
_chemical_name_systematic
;
 ?
;
_space_group_IT_number 2
_symmetry_cell_setting triclinic
_symmetry_space_group_name_Hall '-P 1'
_symmetry_space_group_name_H-M 'P -1'
_atom_sites_solution_hydrogens geom
_atom_sites_solution_primary direct
_atom_sites_solution_secondary difmap
_audit_creation_method SHELXL-97
_cell_angle_alpha 84.88(3)
_cell_angle_beta 75.09(3)
_cell_angle_gamma 65.18(3)
_cell_formula_units_Z 2
_cell_length_a 11.971(2)
_cell_length_b 13.830(3)
_cell_length_c 14.862(3)
_cell_measurement_reflns_used 0
_cell_measurement_temperature 301(2)
_cell_measurement_theta_max 0
_cell_measurement_theta_min 0
_cell_volume 2157.6(10)
_computing_molecular_graphics 'Ortep-3 for Windows (Farrugia, 1997)'
_computing_publication_material 'WinGX publication routines (Farrugia, 1999)'
_computing_structure_refinement 'SHELXL-97 (Sheldrick, 1997)'
_computing_structure_solution 'SIR97 (Giacovazzo et al, 1997)'
_diffrn_ambient_temperature 301(2)
_diffrn_measured_fraction_theta_full 0.933
_diffrn_measured_fraction_theta_max 0.933
_diffrn_radiation_monochromator graphite
_diffrn_radiation_source 'fine-focus sealed tube'
_diffrn_radiation_type MoK\a
_diffrn_radiation_wavelength 0.71073
_diffrn_reflns_av_R_equivalents 0.0284
_diffrn_reflns_av_sigmaI/netI 0.0682
_diffrn_reflns_limit_h_max 14
_diffrn_reflns_limit_h_min -14
_diffrn_reflns_limit_k_max 16
_diffrn_reflns_limit_k_min -16
_diffrn_reflns_limit_l_max 18
_diffrn_reflns_limit_l_min -17
_diffrn_reflns_number 15891
_diffrn_reflns_theta_full 25.65
_diffrn_reflns_theta_max 25.65
_diffrn_reflns_theta_min 1.42
_exptl_absorpt_coefficient_mu 0.566
_exptl_absorpt_correction_type none
_exptl_crystal_colour yellow
_exptl_crystal_density_diffrn 1.451
_exptl_crystal_density_method 'not measured'
_exptl_crystal_description prism
_exptl_crystal_F_000 970
_exptl_crystal_size_max 0.5
_exptl_crystal_size_mid 0.2
_exptl_crystal_size_min 0.15
_refine_diff_density_max 0.742
_refine_diff_density_min -0.506
_refine_diff_density_rms 0.106
_refine_ls_extinction_method none
_refine_ls_goodness_of_fit_ref 0.992
_refine_ls_hydrogen_treatment mixed
_refine_ls_matrix_type full
_refine_ls_number_parameters 538
_refine_ls_number_reflns 7612
_refine_ls_number_restraints 0
_refine_ls_restrained_S_all 0.992
_refine_ls_R_factor_all 0.0583
_refine_ls_R_factor_gt 0.0418
_refine_ls_shift/su_max 0.001
_refine_ls_shift/su_mean 0.000
_refine_ls_structure_factor_coef Fsqd
_refine_ls_weighting_details 'calc w=1/[\s^2^(Fo^2^)+(0.0697P)^2^+0.0000P] where P=(Fo^2^+2Fc^2^)/3'
_refine_ls_weighting_scheme calc
_refine_ls_wR_factor_gt 0.1139
_refine_ls_wR_factor_ref 0.1207
_reflns_number_gt 5783
_reflns_number_total 7612
_reflns_threshold_expression >2sigma(I)
_cod_data_source_file ic8000043-file004.cif
_cod_data_source_block Complex3
_cod_original_cell_volume 2157.6(7)
_cod_original_formula_sum 'C45 H43 Ag N6 O8.50 P'
_cod_database_code 4305218

loop_
_symmetry_equiv_pos_as_xyz
'x, y, z'
'-x, -y, -z'

loop_
_atom_site_label
_atom_site_type_symbol
_atom_site_fract_x
_atom_site_fract_y
_atom_site_fract_z
_atom_site_U_iso_or_equiv
_atom_site_adp_type
_atom_site_occupancy
_atom_site_symmetry_multiplicity
_atom_site_calc_flag
_atom_site_refinement_flags
_atom_site_disorder_assembly
_atom_site_disorder_group
Ag1 Ag 0.92685(2) 0.757703(19) 0.222011(18) 0.04385(11) Uani 1 1 d . . .
P1 P 1.05733(8) 0.84523(7) 0.23861(6) 0.0403(2) Uani 1 1 d . . .
O1 O 1.0180(3) 0.38739(18) 0.2847(2) 0.0577(7) Uani 1 1 d . . .
H1 H 1.0890 0.3587 0.2946 0.087 Uiso 1 1 calc R . .
O2 O 0.4787(2) 0.8567(2) 0.2801(2) 0.0570(7) Uani 1 1 d . . .
H2 H 0.4425 0.9218 0.2845 0.086 Uiso 1 1 calc R . .
N1 N 1.0612(3) 0.5955(2) 0.13081(19) 0.0468(7) Uani 1 1 d . . .
C18 C 1.0318(4) 0.5417(3) 0.3308(2) 0.0447(8) Uani 1 1 d . . .
N3 N 0.7956(3) 0.6560(2) 0.26088(18) 0.0384(6) Uani 1 1 d . . .
N4 N 0.7769(3) 0.8387(2) 0.1253(2) 0.0457(7) Uani 1 1 d . . .
C23 C 0.6419(3) 0.8805(3) 0.3265(3) 0.0496(9) Uani 1 1 d . . .
C1 C 1.1223(4) 0.6029(3) 0.0436(3) 0.0598(10) Uani 1 1 d . . .
H1A H 1.1241 0.6682 0.0244 0.072 Uiso 1 1 calc R . .
C2 C 1.1831(4) 0.5185(4) -0.0194(3) 0.0678(12) Uani 1 1 d . . .
H2A H 1.2248 0.5261 -0.0799 0.081 Uiso 1 1 calc R . .
C3 C 1.1795(5) 0.4233(4) 0.0108(3) 0.0778(14) Uani 1 1 d . . .
H3 H 1.2193 0.3646 -0.0299 0.093 Uiso 1 1 calc R . .
C4 C 1.1180(4) 0.4134(3) 0.1000(3) 0.0646(11) Uani 1 1 d . . .
H4 H 1.1144 0.3488 0.1200 0.077 Uiso 1 1 calc R . .
C5 C 1.0609(3) 0.5012(2) 0.1601(2) 0.0432(8) Uani 1 1 d . . .
C6 C 0.9911(3) 0.4958(2) 0.2608(2) 0.0432(8) Uani 1 1 d . . .
C7 C 0.8491(3) 0.5487(2) 0.2692(2) 0.0407(8) Uani 1 1 d . . .
C8 C 0.7788(4) 0.4885(3) 0.2832(3) 0.0555(10) Uani 1 1 d . . .
H8 H 0.8173 0.4153 0.2906 0.067 Uiso 1 1 calc R . .
C9 C 0.6516(4) 0.5380(3) 0.2860(3) 0.0692(12) Uani 1 1 d . . .
H9 H 0.6034 0.4984 0.2940 0.083 Uiso 1 1 calc R . .
C10 C 0.5958(4) 0.6471(3) 0.2769(3) 0.0593(10) Uani 1 1 d . . .
H10 H 0.5101 0.6820 0.2775 0.071 Uiso 1 1 calc R . .
C11 C 0.6705(3) 0.7039(3) 0.2666(2) 0.0418(8) Uani 1 1 d . . .
C12 C 0.6124(3) 0.8251(3) 0.2570(2) 0.0429(8) Uani 1 1 d . . .
C13 C 0.6579(3) 0.8469(2) 0.1544(2) 0.0439(8) Uani 1 1 d . . .
C14 C 0.5799(4) 0.8680(3) 0.0946(3) 0.0567(10) Uani 1 1 d . . .
H14 H 0.4976 0.8728 0.1167 0.068 Uiso 1 1 calc R . .
C15 C 0.6259(4) 0.8819(3) 0.0013(3) 0.0656(11) Uani 1 1 d . . .
H15 H 0.5749 0.8956 -0.0402 0.079 Uiso 1 1 calc R . .
C16 C 0.7471(5) 0.8753(3) -0.0297(3) 0.0641(11) Uani 1 1 d . . .
H16 H 0.7795 0.8853 -0.0920 0.077 Uiso 1 1 calc R . .
C17 C 0.8194(4) 0.8534(3) 0.0341(3) 0.0561(10) Uani 1 1 d . . .
H17 H 0.9019 0.8485 0.0134 0.067 Uiso 1 1 calc R . .
N2 N 1.1579(3) 0.5047(3) 0.3176(2) 0.0593(8) Uani 1 1 d . . .
C22 C 1.2005(4) 0.5319(4) 0.3835(3) 0.0707(12) Uani 1 1 d . . .
H22 H 1.2877 0.5077 0.3748 0.085 Uiso 1 1 calc R . .
C21 C 1.1256(5) 0.5912(3) 0.4604(3) 0.0688(12) Uani 1 1 d . . .
H21 H 1.1599 0.6062 0.5041 0.083 Uiso 1 1 calc R . .
C20 C 0.9965(5) 0.6290(3) 0.4722(3) 0.0631(11) Uani 1 1 d . . .
H20 H 0.9418 0.6713 0.5242 0.076 Uiso 1 1 calc R . .
C19 C 0.9479(4) 0.6042(3) 0.4068(2) 0.0494(9) Uani 1 1 d . . .
H19 H 0.8607 0.6292 0.4141 0.059 Uiso 1 1 calc R . .
C24 C 0.6437(4) 0.9789(3) 0.3106(3) 0.0638(11) Uani 1 1 d . . .
H24 H 0.6381 1.0106 0.2531 0.077 Uiso 1 1 calc R . .
C25 C 0.6541(5) 1.0303(4) 0.3821(5) 0.0905(17) Uani 1 1 d . . .
H25 H 0.6537 1.0979 0.3738 0.109 Uiso 1 1 calc R . .
C26 C 0.6647(4) 0.9806(5) 0.4637(4) 0.0873(17) Uani 1 1 d . . .
H26 H 0.6729 1.0132 0.5122 0.105 Uiso 1 1 calc R . .
C27 C 0.6632(4) 0.8830(4) 0.4742(3) 0.0747(14) Uani 1 1 d . . .
H27 H 0.6706 0.8497 0.5309 0.090 Uiso 1 1 calc R . .
N5 N 0.6518(3) 0.8324(3) 0.4076(2) 0.0615(9) Uani 1 1 d . . .
C28 C 0.9969(3) 0.9871(3) 0.2129(2) 0.0449(8) Uani 1 1 d . . .
C29 C 1.0411(4) 1.0540(3) 0.2436(3) 0.0557(10) Uani 1 1 d . . .
H29 H 1.1049 1.0259 0.2756 0.067 Uiso 1 1 calc R . .
C30 C 0.9903(5) 1.1617(3) 0.2265(3) 0.0669(12) Uani 1 1 d . . .
H30 H 1.0193 1.2059 0.2478 0.080 Uiso 1 1 calc R . .
C31 C 0.8987(5) 1.2034(3) 0.1791(3) 0.0791(15) Uani 1 1 d . . .
H31 H 0.8660 1.2759 0.1671 0.095 Uiso 1 1 calc R . .
C32 C 0.8533(5) 1.1386(4) 0.1482(4) 0.0878(16) Uani 1 1 d . . .
H32 H 0.7896 1.1674 0.1161 0.105 Uiso 1 1 calc R . .
C33 C 0.9038(4) 1.0300(3) 0.1656(3) 0.0695(12) Uani 1 1 d . . .
H33 H 0.8738 0.9863 0.1447 0.083 Uiso 1 1 calc R . .
C34 C 1.2104(3) 0.7853(3) 0.1539(2) 0.0475(8) Uani 1 1 d . . .
C35 C 1.2844(4) 0.6776(3) 0.1616(3) 0.0667(11) Uani 1 1 d . . .
H35 H 1.2560 0.6394 0.2098 0.080 Uiso 1 1 calc R . .
C36 C 1.3990(5) 0.6266(4) 0.0989(4) 0.0870(16) Uani 1 1 d . . .
H36 H 1.4487 0.5549 0.1057 0.104 Uiso 1 1 calc R . .
C37 C 1.4396(5) 0.6817(6) 0.0267(4) 0.0932(18) Uani 1 1 d . . .
H37 H 1.5168 0.6475 -0.0159 0.112 Uiso 1 1 calc R . .
C38 C 1.3660(5) 0.7884(5) 0.0169(3) 0.0834(15) Uani 1 1 d . . .
H38 H 1.3930 0.8251 -0.0333 0.100 Uiso 1 1 calc R . .
C39 C 1.2520(4) 0.8412(4) 0.0813(3) 0.0621(11) Uani 1 1 d . . .
H39 H 1.2041 0.9135 0.0755 0.074 Uiso 1 1 calc R . .
C40 C 1.0991(3) 0.8399(3) 0.3490(2) 0.0442(8) Uani 1 1 d . . .
C41 C 1.0029(3) 0.8612(3) 0.4302(3) 0.0515(9) Uani 1 1 d . . .
H41 H 0.9211 0.8754 0.4265 0.062 Uiso 1 1 calc R . .
C42 C 1.0263(4) 0.8615(3) 0.5150(3) 0.0637(11) Uani 1 1 d . . .
H42 H 0.9602 0.8781 0.5684 0.076 Uiso 1 1 calc R . .
C43 C 1.1470(4) 0.8374(4) 0.5220(3) 0.0685(12) Uani 1 1 d . . .
H43 H 1.1637 0.8351 0.5801 0.082 Uiso 1 1 calc R . .
C44 C 1.2432(4) 0.8167(4) 0.4427(3) 0.0676(11) Uani 1 1 d . . .
H44 H 1.3251 0.8011 0.4471 0.081 Uiso 1 1 calc R . .
C45 C 1.2193(4) 0.8188(3) 0.3567(3) 0.0578(10) Uani 1 1 d . . .
H45 H 1.2849 0.8058 0.3033 0.069 Uiso 1 1 calc R . .
N6 N 1.3131(5) 0.1422(4) 0.2743(4) 0.0998(16) Uani 1 1 d . . .
O3 O 1.4080(7) 0.1300(5) 0.2118(4) 0.172(3) Uani 1 1 d . . .
O4 O 1.3035(5) 0.0624(4) 0.3070(5) 0.163(2) Uani 1 1 d . . .
O5 O 1.2424(5) 0.2292(4) 0.3130(4) 0.174(2) Uani 1 1 d . . .
O6 O 0.3894(6) 0.3588(5) 0.1999(4) 0.169(2) Uiso 1 1 d . . .
O7 O 0.4344(8) 0.3235(7) 0.4831(6) 0.228(3) Uiso 1 1 d . . .
O8 O 0.5534(10) 0.3330(8) 0.3128(7) 0.285(4) Uiso 1 1 d . . .
O9 O 0.5000 0.5000 0.5000 0.465(13) Uiso 1 2 d S . .

loop_
_atom_site_aniso_label
_atom_site_aniso_U_11
_atom_site_aniso_U_22
_atom_site_aniso_U_33
_atom_site_aniso_U_23
_atom_site_aniso_U_13
_atom_site_aniso_U_12
Ag1 0.03954(17) 0.03959(16) 0.05607(19) -0.00602(12) -0.00948(12) -0.01966(11)
P1 0.0368(5) 0.0374(4) 0.0498(5) -0.0046(4) -0.0082(4) -0.0185(4)
O1 0.0697(19) 0.0307(12) 0.0707(17) 0.0032(12) -0.0228(15) -0.0159(12)
O2 0.0313(13) 0.0574(15) 0.0751(18) -0.0052(14) -0.0058(12) -0.0141(11)
N1 0.0513(18) 0.0398(15) 0.0427(17) -0.0041(13) -0.0066(14) -0.0142(13)
C18 0.055(2) 0.0336(17) 0.044(2) 0.0075(15) -0.0166(17) -0.0152(15)
N3 0.0403(16) 0.0359(14) 0.0403(15) -0.0021(12) -0.0067(12) -0.0181(12)
N4 0.0402(17) 0.0462(16) 0.0524(18) 0.0061(13) -0.0126(14) -0.0196(13)
C23 0.0268(18) 0.053(2) 0.057(2) -0.0131(18) -0.0032(16) -0.0059(15)
C1 0.062(3) 0.054(2) 0.050(2) -0.0038(18) -0.006(2) -0.0159(19)
C2 0.068(3) 0.068(3) 0.044(2) -0.008(2) 0.000(2) -0.012(2)
C3 0.090(4) 0.060(3) 0.059(3) -0.026(2) -0.004(2) -0.010(2)
C4 0.080(3) 0.042(2) 0.058(3) -0.0173(18) -0.008(2) -0.0133(19)
C5 0.042(2) 0.0357(17) 0.0462(19) -0.0057(15) -0.0127(16) -0.0082(14)
C6 0.051(2) 0.0282(15) 0.0472(19) -0.0008(14) -0.0137(16) -0.0121(14)
C7 0.051(2) 0.0364(17) 0.0349(17) -0.0015(14) -0.0082(15) -0.0192(15)
C8 0.070(3) 0.0413(19) 0.060(2) 0.0007(18) -0.010(2) -0.0298(19)
C9 0.068(3) 0.061(3) 0.088(3) -0.010(2) -0.008(2) -0.040(2)
C10 0.043(2) 0.058(2) 0.080(3) -0.006(2) -0.006(2) -0.0276(18)
C11 0.0379(19) 0.0444(18) 0.0430(19) -0.0037(15) -0.0054(15) -0.0185(15)
C12 0.0282(17) 0.0450(18) 0.052(2) -0.0071(16) -0.0069(15) -0.0118(14)
C13 0.0376(19) 0.0335(16) 0.056(2) -0.0017(15) -0.0123(16) -0.0098(14)
C14 0.045(2) 0.064(2) 0.062(3) -0.0046(19) -0.0202(19) -0.0174(18)
C15 0.067(3) 0.067(3) 0.062(3) 0.003(2) -0.030(2) -0.019(2)
C16 0.081(3) 0.056(2) 0.050(2) 0.0100(19) -0.015(2) -0.026(2)
C17 0.054(2) 0.057(2) 0.056(2) 0.0083(19) -0.011(2) -0.0253(19)
N2 0.060(2) 0.0590(19) 0.059(2) 0.0010(16) -0.0212(17) -0.0203(16)
C22 0.066(3) 0.072(3) 0.082(3) 0.013(2) -0.040(3) -0.027(2)
C21 0.102(4) 0.063(3) 0.058(3) 0.008(2) -0.039(3) -0.039(3)
C20 0.097(4) 0.051(2) 0.044(2) 0.0032(18) -0.023(2) -0.031(2)
C19 0.063(2) 0.0422(19) 0.0405(19) 0.0024(15) -0.0151(18) -0.0184(17)
C24 0.059(3) 0.048(2) 0.080(3) -0.013(2) -0.015(2) -0.0157(19)
C25 0.064(3) 0.065(3) 0.136(5) -0.045(3) -0.002(3) -0.025(2)
C26 0.048(3) 0.120(5) 0.082(4) -0.051(3) -0.005(3) -0.019(3)
C27 0.056(3) 0.092(4) 0.064(3) -0.033(3) -0.012(2) -0.014(2)
N5 0.047(2) 0.071(2) 0.054(2) -0.0163(17) -0.0081(16) -0.0110(16)
C28 0.048(2) 0.0433(18) 0.045(2) -0.0028(16) -0.0070(16) -0.0221(16)
C29 0.071(3) 0.051(2) 0.054(2) -0.0019(18) -0.013(2) -0.034(2)
C30 0.107(4) 0.048(2) 0.054(2) -0.0017(19) -0.011(2) -0.045(2)
C31 0.122(4) 0.042(2) 0.062(3) 0.004(2) -0.017(3) -0.027(3)
C32 0.112(4) 0.054(3) 0.110(4) 0.019(3) -0.064(3) -0.028(3)
C33 0.080(3) 0.050(2) 0.092(3) -0.002(2) -0.040(3) -0.029(2)
C34 0.044(2) 0.056(2) 0.048(2) -0.0120(17) -0.0089(16) -0.0251(17)
C35 0.050(2) 0.062(2) 0.077(3) -0.013(2) -0.003(2) -0.016(2)
C36 0.052(3) 0.089(4) 0.099(4) -0.031(3) -0.003(3) -0.012(3)
C37 0.048(3) 0.137(5) 0.081(4) -0.052(4) 0.008(3) -0.028(3)
C38 0.070(3) 0.135(5) 0.057(3) -0.013(3) 0.002(2) -0.061(3)
C39 0.060(3) 0.082(3) 0.051(2) -0.006(2) -0.005(2) -0.040(2)
C40 0.041(2) 0.0410(18) 0.051(2) -0.0044(16) -0.0049(16) -0.0198(15)
C41 0.042(2) 0.056(2) 0.054(2) -0.0038(18) -0.0038(17) -0.0216(17)
C42 0.063(3) 0.078(3) 0.048(2) -0.013(2) 0.005(2) -0.035(2)
C43 0.077(3) 0.082(3) 0.054(2) -0.006(2) -0.018(2) -0.037(2)
C44 0.053(3) 0.090(3) 0.067(3) -0.013(2) -0.016(2) -0.032(2)
C45 0.037(2) 0.084(3) 0.054(2) -0.008(2) -0.0062(17) -0.0277(19)
N6 0.098(4) 0.066(3) 0.119(4) -0.013(3) -0.060(3) 0.004(3)
O3 0.165(6) 0.209(6) 0.100(4) -0.028(4) -0.019(4) -0.039(5)
O4 0.132(4) 0.090(3) 0.263(7) 0.003(4) -0.060(4) -0.035(3)
O5 0.134(4) 0.083(3) 0.238(6) -0.021(3) -0.054(4) 0.028(3)

loop_
_atom_type_symbol
_atom_type_description
_atom_type_scat_dispersion_real
_atom_type_scat_dispersion_imag
_atom_type_scat_source
Ag Ag -0.8971 1.1015 'International Tables Vol C Tables 4.2.6.8 and 6.1.1.4'
P P 0.1023 0.0942 'International Tables Vol C Tables 4.2.6.8 and 6.1.1.4'
O O 0.0106 0.0060 'International Tables Vol C Tables 4.2.6.8 and 6.1.1.4'
N N 0.0061 0.0033 'International Tables Vol C Tables 4.2.6.8 and 6.1.1.4'
C C 0.0033 0.0016 'International Tables Vol C Tables 4.2.6.8 and 6.1.1.4'
H H 0.0000 0.0000 'International Tables Vol C Tables 4.2.6.8 and 6.1.1.4'

loop_
_geom_angle_atom_site_label_1
_geom_angle_atom_site_label_2
_geom_angle_atom_site_label_3
_geom_angle
_geom_angle_site_symmetry_1
_geom_angle_site_symmetry_3
_geom_angle_publ_flag
P1 Ag1 N1 108.32(8) . . ?
P1 Ag1 N4 118.64(7) . . ?
N1 Ag1 N4 98.02(10) . . ?
P1 Ag1 N3 160.40(7) . . ?
N1 Ag1 N3 78.15(10) . . ?
N4 Ag1 N3 77.51(9) . . ?
C40 P1 C28 103.24(15) . . ?
C40 P1 C34 104.23(16) . . ?
C28 P1 C34 104.69(17) . . ?
C40 P1 Ag1 119.64(11) . . ?
C28 P1 Ag1 115.20(12) . . ?
C34 P1 Ag1 108.39(11) . . ?
C6 O1 H1 109.5 . . ?
C12 O2 H2 109.5 . . ?
C1 N1 C5 119.0(3) . . ?
C1 N1 Ag1 118.5(2) . . ?
C5 N1 Ag1 121.8(2) . . ?
N2 C18 C19 122.6(3) . . ?
N2 C18 C6 113.6(3) . . ?
C19 C18 C6 123.3(3) . . ?
C11 N3 C7 118.2(3) . . ?
C11 N3 Ag1 120.7(2) . . ?
C7 N3 Ag1 120.9(2) . . ?
C13 N4 C17 117.8(3) . . ?
C13 N4 Ag1 120.8(2) . . ?
C17 N4 Ag1 119.7(2) . . ?
N5 C23 C24 122.0(4) . . ?
N5 C23 C12 115.6(3) . . ?
C24 C23 C12 122.0(4) . . ?
N1 C1 C2 123.2(4) . . ?
N1 C1 H1A 118.4 . . ?
C2 C1 H1A 118.4 . . ?
C3 C2 C1 117.2(4) . . ?
C3 C2 H2A 121.4 . . ?
C1 C2 H2A 121.4 . . ?
C4 C3 C2 120.7(4) . . ?
C4 C3 H3 119.6 . . ?
C2 C3 H3 119.6 . . ?
C3 C4 C5 118.8(4) . . ?
C3 C4 H4 120.6 . . ?
C5 C4 H4 120.6 . . ?
N1 C5 C4 121.0(3) . . ?
N1 C5 C6 117.3(3) . . ?
C4 C5 C6 121.7(3) . . ?
O1 C6 C7 105.2(3) . . ?
O1 C6 C5 109.8(3) . . ?
C7 C6 C5 109.2(3) . . ?
O1 C6 C18 106.9(3) . . ?
C7 C6 C18 112.8(3) . . ?
C5 C6 C18 112.7(3) . . ?
N3 C7 C8 122.0(3) . . ?
N3 C7 C6 117.3(3) . . ?
C8 C7 C6 120.7(3) . . ?
C9 C8 C7 119.3(3) . . ?
C9 C8 H8 120.3 . . ?
C7 C8 H8 120.3 . . ?
C8 C9 C10 119.4(4) . . ?
C8 C9 H9 120.3 . . ?
C10 C9 H9 120.3 . . ?
C9 C10 C11 118.6(4) . . ?
C9 C10 H10 120.7 . . ?
C11 C10 H10 120.7 . . ?
N3 C11 C10 122.4(3) . . ?
N3 C11 C12 117.2(3) . . ?
C10 C11 C12 120.4(3) . . ?
O2 C12 C23 107.6(3) . . ?
O2 C12 C11 105.6(3) . . ?
C23 C12 C11 111.7(3) . . ?
O2 C12 C13 109.9(3) . . ?
C23 C12 C13 115.4(3) . . ?
C11 C12 C13 106.4(3) . . ?
N4 C13 C14 122.3(3) . . ?
N4 C13 C12 117.4(3) . . ?
C14 C13 C12 120.2(3) . . ?
C13 C14 C15 119.0(4) . . ?
C13 C14 H14 120.5 . . ?
C15 C14 H14 120.5 . . ?
C16 C15 C14 119.6(4) . . ?
C16 C15 H15 120.2 . . ?
C14 C15 H15 120.2 . . ?
C15 C16 C17 118.0(4) . . ?
C15 C16 H16 121.0 . . ?
C17 C16 H16 121.0 . . ?
N4 C17 C16 123.4(4) . . ?
N4 C17 H17 118.3 . . ?
C16 C17 H17 118.3 . . ?
C18 N2 C22 116.7(3) . . ?
C21 C22 N2 124.7(4) . . ?
C21 C22 H22 117.6 . . ?
N2 C22 H22 117.6 . . ?
C22 C21 C20 117.7(4) . . ?
C22 C21 H21 121.2 . . ?
C20 C21 H21 121.2 . . ?
C21 C20 C19 120.0(4) . . ?
C21 C20 H20 120.0 . . ?
C19 C20 H20 120.0 . . ?
C18 C19 C20 118.3(4) . . ?
C18 C19 H19 120.9 . . ?
C20 C19 H19 120.9 . . ?
C23 C24 C25 118.6(5) . . ?
C23 C24 H24 120.7 . . ?
C25 C24 H24 120.7 . . ?
C26 C25 C24 118.9(5) . . ?
C26 C25 H25 120.6 . . ?
C24 C25 H25 120.6 . . ?
C25 C26 C27 119.3(4) . . ?
C25 C26 H26 120.3 . . ?
C27 C26 H26 120.3 . . ?
N5 C27 C26 123.2(5) . . ?
N5 C27 H27 118.4 . . ?
C26 C27 H27 118.4 . . ?
C27 N5 C23 118.0(4) . . ?
C33 C28 C29 118.9(3) . . ?
C33 C28 P1 119.8(3) . . ?
C29 C28 P1 121.3(3) . . ?
C30 C29 C28 120.2(4) . . ?
C30 C29 H29 119.9 . . ?
C28 C29 H29 119.9 . . ?
C31 C30 C29 120.5(4) . . ?
C31 C30 H30 119.7 . . ?
C29 C30 H30 119.7 . . ?
C30 C31 C32 120.3(4) . . ?
C30 C31 H31 119.9 . . ?
C32 C31 H31 119.9 . . ?
C31 C32 C33 119.4(4) . . ?
C31 C32 H32 120.3 . . ?
C33 C32 H32 120.3 . . ?
C28 C33 C32 120.7(4) . . ?
C28 C33 H33 119.6 . . ?
C32 C33 H33 119.6 . . ?
C39 C34 C35 119.2(4) . . ?
C39 C34 P1 122.9(3) . . ?
C35 C34 P1 117.8(3) . . ?
C36 C35 C34 120.9(5) . . ?
C36 C35 H35 119.5 . . ?
C34 C35 H35 119.5 . . ?
C37 C36 C35 119.7(5) . . ?
C37 C36 H36 120.1 . . ?
C35 C36 H36 120.1 . . ?
C36 C37 C38 120.1(5) . . ?
C36 C37 H37 120.0 . . ?
C38 C37 H37 120.0 . . ?
C37 C38 C39 120.6(5) . . ?
C37 C38 H38 119.7 . . ?
C39 C38 H38 119.7 . . ?
C34 C39 C38 119.4(5) . . ?
C34 C39 H39 120.3 . . ?
C38 C39 H39 120.3 . . ?
C45 C40 C41 118.1(3) . . ?
C45 C40 P1 124.0(3) . . ?
C41 C40 P1 117.9(3) . . ?
C42 C41 C40 121.2(4) . . ?
C42 C41 H41 119.4 . . ?
C40 C41 H41 119.4 . . ?
C41 C42 C43 120.2(4) . . ?
C41 C42 H42 119.9 . . ?
C43 C42 H42 119.9 . . ?
C42 C43 C44 119.5(4) . . ?
C42 C43 H43 120.2 . . ?
C44 C43 H43 120.2 . . ?
C43 C44 C45 120.5(4) . . ?
C43 C44 H44 119.8 . . ?
C45 C44 H44 119.8 . . ?
C44 C45 C40 120.5(4) . . ?
C44 C45 H45 119.7 . . ?
C40 C45 H45 119.7 . . ?
O4 N6 O3 116.5(6) . . ?
O4 N6 O5 120.2(7) . . ?
O3 N6 O5 122.2(7) . . ?

loop_
_geom_bond_atom_site_label_1
_geom_bond_atom_site_label_2
_geom_bond_distance
_geom_bond_site_symmetry_2
_geom_bond_publ_flag
Ag1 P1 2.4092(10) . ?
Ag1 N1 2.419(3) . ?
Ag1 N4 2.429(3) . ?
Ag1 N3 2.454(3) . ?
P1 C40 1.821(4) . ?
P1 C28 1.826(4) . ?
P1 C34 1.831(4) . ?
O1 C6 1.427(4) . ?
O1 H1 0.8200 . ?
O2 C12 1.424(4) . ?
O2 H2 0.8200 . ?
N1 C1 1.333(5) . ?
N1 C5 1.337(4) . ?
C18 N2 1.340(5) . ?
C18 C19 1.377(5) . ?
C18 C6 1.537(5) . ?
N3 C11 1.342(4) . ?
N3 C7 1.356(4) . ?
N4 C13 1.336(4) . ?
N4 C17 1.348(5) . ?
C23 N5 1.331(5) . ?
C23 C24 1.368(5) . ?
C23 C12 1.528(5) . ?
C1 C2 1.378(5) . ?
C1 H1A 0.9300 . ?
C2 C3 1.368(6) . ?
C2 H2A 0.9300 . ?
C3 C4 1.367(6) . ?
C3 H3 0.9300 . ?
C4 C5 1.387(5) . ?
C4 H4 0.9300 . ?
C5 C6 1.528(5) . ?
C6 C7 1.518(5) . ?
C7 C8 1.383(5) . ?
C8 C9 1.374(6) . ?
C8 H8 0.9300 . ?
C9 C10 1.381(6) . ?
C9 H9 0.9300 . ?
C10 C11 1.393(5) . ?
C10 H10 0.9300 . ?
C11 C12 1.530(5) . ?
C12 C13 1.531(5) . ?
C13 C14 1.377(5) . ?
C14 C15 1.383(6) . ?
C14 H14 0.9300 . ?
C15 C16 1.370(6) . ?
C15 H15 0.9300 . ?
C16 C17 1.376(6) . ?
C16 H16 0.9300 . ?
C17 H17 0.9300 . ?
N2 C22 1.357(5) . ?
C22 C21 1.344(6) . ?
C22 H22 0.9300 . ?
C21 C20 1.375(6) . ?
C21 H21 0.9300 . ?
C20 C19 1.385(5) . ?
C20 H20 0.9300 . ?
C19 H19 0.9300 . ?
C24 C25 1.387(6) . ?
C24 H24 0.9300 . ?
C25 C26 1.347(8) . ?
C25 H25 0.9300 . ?
C26 C27 1.352(8) . ?
C26 H26 0.9300 . ?
C27 N5 1.328(5) . ?
C27 H27 0.9300 . ?
C28 C33 1.366(5) . ?
C28 C29 1.398(5) . ?
C29 C30 1.379(6) . ?
C29 H29 0.9300 . ?
C30 C31 1.352(7) . ?
C30 H30 0.9300 . ?
C31 C32 1.386(7) . ?
C31 H31 0.9300 . ?
C32 C33 1.391(6) . ?
C32 H32 0.9300 . ?
C33 H33 0.9300 . ?
C34 C39 1.381(5) . ?
C34 C35 1.390(6) . ?
C35 C36 1.377(6) . ?
C35 H35 0.9300 . ?
C36 C37 1.366(8) . ?
C36 H36 0.9300 . ?
C37 C38 1.382(8) . ?
C37 H37 0.9300 . ?
C38 C39 1.388(6) . ?
C38 H38 0.9300 . ?
C39 H39 0.9300 . ?
C40 C45 1.377(5) . ?
C40 C41 1.391(5) . ?
C41 C42 1.361(5) . ?
C41 H41 0.9300 . ?
C42 C43 1.371(6) . ?
C42 H42 0.9300 . ?
C43 C44 1.372(6) . ?
C43 H43 0.9300 . ?
C44 C45 1.374(5) . ?
C44 H44 0.9300 . ?
C45 H45 0.9300 . ?
N6 O4 1.204(7) . ?
N6 O3 1.227(7) . ?
N6 O5 1.229(6) . ?
